data_2232115
loop_
_publ_author_name
'Deng, Yi-Fang'
'Chen, Man-Sheng'
'Zhang, Chun-Hua'
'Kuang, Dai-Zhi'

_publ_section_title
;
 Poly[[tetraaquatetrakis[\m~3~-5-(pyridine-4-carboxamido)isophthalato]cobalt(II)digadolinium(III)]
 tetrahydrate]
;
_journal_coeditor_code XU5327
_journal_issue 10
_journal_name_full 'Acta Crystallographica Section E'
_journal_page_first m1431
_journal_page_last m1432
_journal_paper_doi 10.1107/S1600536811038074
_journal_volume 67
_journal_year 2011
_chemical_formula_iupac '[Co Gd2 (C14 H8 N2 O5)4 (H2 O)4], 4H2 O'
_chemical_formula_moiety 'C56 H40 Co Gd2 N8 O24, 4(H2 O)'
_chemical_formula_sum 'C56 H48 Co Gd2 N8 O28'
_chemical_formula_weight 1654.45
_chemical_name_systematic
;
Poly[[tetraaquatetrakis[\m~3~-5-(pyridine-4-
carboxamido)isophthalato]cobalt(II)digadolinium(III)] tetrahydrate]
;
_space_group_IT_number 2
_symmetry_cell_setting triclinic
_symmetry_space_group_name_Hall '-P 1'
_symmetry_space_group_name_H-M 'P -1'
_atom_sites_solution_hydrogens geom
_atom_sites_solution_primary direct
_atom_sites_solution_secondary difmap
_audit_creation_method SHELXL-97
_cell_angle_alpha 79.123(2)
_cell_angle_beta 78.844(3)
_cell_angle_gamma 86.317(2)
_cell_formula_units_Z 1
_cell_length_a 10.1457(14)
_cell_length_b 10.8728(15)
_cell_length_c 13.7552(19)
_cell_measurement_reflns_used 5652
_cell_measurement_temperature 293(2)
_cell_measurement_theta_max 28.15
_cell_measurement_theta_min 2.66
_cell_volume 1461.3(3)
_computing_cell_refinement 'SAINT (Bruker, 2007)'
_computing_data_collection 'SMART (Bruker, 2007)'
_computing_data_reduction 'SAINT (Bruker, 2007)'
_computing_molecular_graphics 'SHELXTL (Sheldrick, 2008)'
_computing_publication_material 'SHELXTL (Sheldrick, 2008)'
_computing_structure_refinement 'SHELXTL (Sheldrick, 2008)'
_computing_structure_solution 'SHELXTL (Sheldrick, 2008)'
_diffrn_ambient_temperature 293(2)
_diffrn_measured_fraction_theta_full 0.982
_diffrn_measured_fraction_theta_max 0.982
_diffrn_measurement_device_type 'Bruker SMART 1000 CCD area-detector'
_diffrn_measurement_method '\f and \w scans'
_diffrn_radiation_monochromator graphite
_diffrn_radiation_source 'fine-focus sealed tube'
_diffrn_radiation_type MoK\a
_diffrn_radiation_wavelength 0.71073
_diffrn_reflns_av_R_equivalents 0.0449
_diffrn_reflns_av_sigmaI/netI 0.0662
_diffrn_reflns_limit_h_max 10
_diffrn_reflns_limit_h_min -12
_diffrn_reflns_limit_k_max 12
_diffrn_reflns_limit_k_min -12
_diffrn_reflns_limit_l_max 16
_diffrn_reflns_limit_l_min -15
_diffrn_reflns_number 7307
_diffrn_reflns_theta_full 25.02
_diffrn_reflns_theta_max 25.02
_diffrn_reflns_theta_min 2.05
_exptl_absorpt_coefficient_mu 2.624
_exptl_absorpt_correction_T_max 0.7793
_exptl_absorpt_correction_T_min 0.6219
_exptl_absorpt_correction_type multi-scan
_exptl_absorpt_process_details '(SADABS; Bruker, 2001)'
_exptl_crystal_colour pink
_exptl_crystal_density_diffrn 1.880
_exptl_crystal_density_method 'not measured'
_exptl_crystal_description block
_exptl_crystal_F_000 819
_exptl_crystal_size_max 0.20
_exptl_crystal_size_mid 0.16
_exptl_crystal_size_min 0.10
_refine_diff_density_max 1.230
_refine_diff_density_min -0.877
_refine_ls_extinction_method none
_refine_ls_goodness_of_fit_ref 0.995
_refine_ls_hydrogen_treatment constr
_refine_ls_matrix_type full
_refine_ls_number_parameters 430
_refine_ls_number_reflns 5053
_refine_ls_number_restraints 1
_refine_ls_restrained_S_all 1.079
_refine_ls_R_factor_all 0.0356
_refine_ls_R_factor_gt 0.0313
_refine_ls_shift/su_max 0.001
_refine_ls_shift/su_mean 0.000
_refine_ls_structure_factor_coef Fsqd
_refine_ls_weighting_details 'calc w=1/[\s^2^(Fo^2^)+(0.0217P)^2^+0.0000P] where P=(Fo^2^+2Fc^2^)/3'
_refine_ls_weighting_scheme calc
_refine_ls_wR_factor_gt 0.0688
_refine_ls_wR_factor_ref 0.0699
_reflns_number_gt 4462
_reflns_number_total 5053
_reflns_threshold_expression >2sigma(I)
_cod_data_source_file xu5327.cif
_cod_data_source_block I
_cod_database_code 2232115
_cod_database_fobs_code 2232115

loop_
_symmetry_equiv_pos_as_xyz
'x, y, z'
'-x, -y, -z'

loop_
_atom_site_type_symbol
_atom_site_label
_atom_site_fract_x
_atom_site_fract_y
_atom_site_fract_z
_atom_site_U_iso_or_equiv
_atom_site_adp_type
_atom_site_calc_flag
_atom_site_refinement_flags
_atom_site_occupancy
_atom_site_symmetry_multiplicity
Co Co1 1.0000 0.5000 0.5000 0.0225(2) Uani d S 1 2
Gd Gd1 0.68073(2) 0.07754(2) 0.702891(17) 0.01596(9) Uani d . 1 1
C C1 0.7021(5) 0.4733(4) 0.7262(4) 0.0203(11) Uani d . 1 1
C C2 0.6789(5) 0.4174(5) 0.8277(3) 0.0204(11) Uani d . 1 1
H H2 0.6736 0.3308 0.8458 0.024 Uiso calc R 1 1
C C3 0.6639(4) 0.4907(4) 0.9019(3) 0.0193(11) Uani d . 1 1
C C4 0.6653(4) 0.6204(4) 0.8743(4) 0.0197(11) Uani d . 1 1
H H4 0.6539 0.6703 0.9235 0.024 Uiso calc R 1 1
C C5 0.6838(5) 0.6749(4) 0.7734(3) 0.0173(11) Uani d . 1 1
C C6 0.7035(5) 0.6027(4) 0.6993(4) 0.0209(11) Uani d . 1 1
H H6 0.7176 0.6405 0.6317 0.025 Uiso calc R 1 1
C C7 0.6865(5) 0.8143(4) 0.7469(4) 0.0193(11) Uani d . 1 1
C C8 0.7333(5) 0.3940(5) 0.6454(4) 0.0221(11) Uani d . 1 1
C C9 0.6653(5) 0.4830(5) 1.0810(4) 0.0290(13) Uani d . 1 1
C C10 0.6520(5) 0.4000(5) 1.1831(4) 0.0254(12) Uani d . 1 1
C C11 0.6510(5) 0.2702(5) 1.2015(4) 0.0302(13) Uani d . 1 1
H H11 0.6536 0.2269 1.1489 0.036 Uiso calc R 1 1
C C12 0.6462(5) 0.2065(5) 1.2977(4) 0.0354(14) Uani d . 1 1
H H12 0.6463 0.1195 1.3083 0.042 Uiso calc R 1 1
C C13 0.6398(6) 0.3854(6) 1.3606(4) 0.0395(15) Uani d . 1 1
H H13 0.6347 0.4256 1.4152 0.047 Uiso calc R 1 1
C C14 0.6451(6) 0.4584(6) 1.2657(4) 0.0356(14) Uani d . 1 1
H H14 0.6442 0.5454 1.2574 0.043 Uiso calc R 1 1
C C15 1.0257(5) 0.1207(4) 0.8319(4) 0.0196(11) Uani d . 1 1
C C16 1.1577(5) 0.1051(4) 0.7839(4) 0.0224(11) Uani d . 1 1
H H16 1.1755 0.0884 0.7186 0.027 Uiso calc R 1 1
C C17 1.2619(5) 0.1141(5) 0.8325(4) 0.0205(11) Uani d . 1 1
C C18 1.2342(5) 0.1428(4) 0.9300(4) 0.0219(11) Uani d . 1 1
H H18 1.3043 0.1485 0.9634 0.026 Uiso calc R 1 1
C C19 1.1033(5) 0.1625(5) 0.9764(4) 0.0222(11) Uani d . 1 1
C C20 0.9992(5) 0.1483(5) 0.9280(4) 0.0218(11) Uani d . 1 1
H H20 0.9107 0.1574 0.9603 0.026 Uiso calc R 1 1
C C21 0.9089(5) 0.1090(4) 0.7833(4) 0.0209(11) Uani d . 1 1
C C22 1.4062(5) 0.0983(5) 0.7846(4) 0.0230(12) Uani d . 1 1
C C23 0.9939(5) 0.2964(5) 1.0919(4) 0.0265(12) Uani d . 1 1
C C24 0.9909(5) 0.3393(5) 1.1902(4) 0.0257(12) Uani d . 1 1
C C25 0.9824(5) 0.2572(5) 1.2814(4) 0.0269(12) Uani d . 1 1
H H25 0.9817 0.1711 1.2846 0.032 Uiso calc R 1 1
C C26 0.9752(5) 0.3078(5) 1.3671(4) 0.0277(13) Uani d . 1 1
H H26 0.9670 0.2532 1.4286 0.033 Uiso calc R 1 1
C C27 0.9848(5) 0.5065(5) 1.2779(4) 0.0281(13) Uani d . 1 1
H H27 0.9861 0.5923 1.2761 0.034 Uiso calc R 1 1
C C28 0.9885(5) 0.4655(5) 1.1898(4) 0.0271(12) Uani d . 1 1
H H28 0.9895 0.5225 1.1301 0.033 Uiso calc R 1 1
N N1 0.6472(4) 0.4306(4) 1.0036(3) 0.0218(10) Uani d . 1 1
H H1 0.6233 0.3539 1.0173 0.026 Uiso calc R 1 1
N N2 0.6415(5) 0.2612(5) 1.3771(3) 0.0371(12) Uani d . 1 1
N N3 1.0794(4) 0.2000(4) 1.0720(3) 0.0239(10) Uani d . 1 1
H H3 1.1204 0.1604 1.1183 0.029 Uiso calc R 1 1
N N4 0.9793(4) 0.4299(4) 1.3671(3) 0.0246(10) Uani d . 1 1
O O1 0.8077(3) 0.4368(3) 0.5644(2) 0.0302(9) Uani d . 1 1
O O2 0.6813(4) 0.2877(3) 0.6641(3) 0.0322(9) Uani d . 1 1
O O3 0.6714(4) 0.8704(3) 0.6616(3) 0.0351(10) Uani d . 1 1
O O4 0.7066(4) 0.8773(3) 0.8103(3) 0.0358(10) Uani d . 1 1
O O5 0.6911(5) 0.5913(4) 1.0738(3) 0.0564(13) Uani d . 1 1
O O6 0.9267(3) 0.0946(3) 0.6916(3) 0.0312(9) Uani d . 1 1
O O7 0.7925(3) 0.1148(3) 0.8335(2) 0.0242(8) Uani d . 1 1
O O8 1.4396(3) 0.0994(4) 0.6915(3) 0.0301(9) Uani d . 1 1
O O9 1.4954(3) 0.0854(4) 0.8378(3) 0.0413(11) Uani d . 1 1
O O10 0.9241(4) 0.3512(4) 1.0332(3) 0.0392(10) Uani d . 1 1
O O1W 0.9258(4) 0.6827(3) 0.4333(3) 0.0329(9) Uani d D 1 1
H H1WB 0.8653 0.7196 0.4704 0.039 Uiso d R 1 1
H H1WA 0.9888 0.7243 0.3993 0.039 Uiso d RD 1 1
O O2W 0.7218(4) 0.0952(3) 0.5257(3) 0.0404(10) Uani d . 1 1
H H2WA 0.6782 0.0365 0.5148 0.048 Uiso d R 1 1
H H2WB 0.6868 0.1627 0.4982 0.048 Uiso d R 1 1
O O3W 0.3006(4) 0.1662(5) 0.5329(3) 0.0747(16) Uani d . 1 1
H H3WA 0.3248 0.1472 0.4746 0.090 Uiso d R 1 1
H H3WB 0.3576 0.1389 0.5703 0.090 Uiso d R 1 1
O O4W 0.4138(5) 0.8385(4) 0.9854(3) 0.0680(15) Uani d . 1 1
H H4WA 0.4328 0.9019 0.9390 0.082 Uiso d R 1 1
H H4WB 0.4384 0.8526 1.0379 0.082 Uiso d R 1 1

loop_
_atom_site_aniso_label
_atom_site_aniso_U_11
_atom_site_aniso_U_22
_atom_site_aniso_U_33
_atom_site_aniso_U_12
_atom_site_aniso_U_13
_atom_site_aniso_U_23
Co1 0.0265(6) 0.0248(6) 0.0171(5) -0.0039(4) -0.0018(4) -0.0071(4)
Gd1 0.01600(14) 0.01569(14) 0.01703(14) -0.00071(9) -0.00433(10) -0.00367(9)
C1 0.021(3) 0.020(3) 0.020(3) -0.001(2) -0.004(2) -0.002(2)
C2 0.021(3) 0.017(3) 0.020(3) -0.002(2) 0.001(2) 0.000(2)
C3 0.013(3) 0.025(3) 0.018(3) 0.001(2) -0.001(2) 0.001(2)
C4 0.016(3) 0.022(3) 0.022(3) 0.001(2) -0.006(2) -0.004(2)
C5 0.015(3) 0.015(3) 0.020(3) -0.003(2) -0.003(2) -0.001(2)
C6 0.020(3) 0.021(3) 0.019(3) -0.002(2) -0.002(2) -0.001(2)
C7 0.017(3) 0.019(3) 0.023(3) 0.001(2) -0.006(2) -0.006(2)
C8 0.021(3) 0.020(3) 0.025(3) 0.003(2) -0.009(2) -0.002(2)
C9 0.028(3) 0.033(3) 0.025(3) -0.002(3) -0.002(2) -0.002(2)
C10 0.018(3) 0.033(3) 0.024(3) -0.002(2) -0.005(2) -0.001(2)
C11 0.036(3) 0.030(3) 0.026(3) -0.006(3) -0.009(3) -0.001(2)
C12 0.039(4) 0.032(3) 0.034(3) -0.011(3) -0.011(3) 0.004(3)
C13 0.047(4) 0.054(4) 0.020(3) 0.004(3) -0.009(3) -0.012(3)
C14 0.040(4) 0.037(4) 0.030(3) -0.002(3) -0.009(3) -0.004(3)
C15 0.017(3) 0.021(3) 0.022(3) 0.002(2) -0.006(2) -0.005(2)
C16 0.024(3) 0.026(3) 0.017(3) 0.001(2) -0.004(2) -0.006(2)
C17 0.014(3) 0.027(3) 0.021(3) 0.000(2) -0.005(2) -0.003(2)
C18 0.018(3) 0.025(3) 0.026(3) -0.002(2) -0.010(2) -0.008(2)
C19 0.021(3) 0.026(3) 0.022(3) -0.001(2) -0.003(2) -0.011(2)
C20 0.017(3) 0.026(3) 0.024(3) 0.001(2) -0.003(2) -0.010(2)
C21 0.023(3) 0.018(3) 0.024(3) -0.001(2) -0.007(2) -0.007(2)
C22 0.024(3) 0.020(3) 0.026(3) 0.000(2) -0.005(2) -0.004(2)
C23 0.021(3) 0.035(3) 0.026(3) -0.004(2) -0.003(2) -0.013(3)
C24 0.016(3) 0.042(4) 0.022(3) 0.000(2) -0.004(2) -0.011(2)
C25 0.026(3) 0.034(3) 0.024(3) -0.001(2) -0.006(2) -0.012(2)
C26 0.029(3) 0.032(3) 0.021(3) -0.009(2) -0.003(2) -0.002(2)
C27 0.029(3) 0.027(3) 0.028(3) -0.003(2) -0.002(3) -0.007(2)
C28 0.031(3) 0.033(3) 0.018(3) 0.001(2) -0.005(2) -0.006(2)
N1 0.025(2) 0.018(2) 0.019(2) -0.0009(18) -0.0032(19) 0.0015(18)
N2 0.043(3) 0.042(3) 0.026(3) -0.009(2) -0.010(2) 0.003(2)
N3 0.022(2) 0.033(3) 0.017(2) 0.0036(19) -0.0085(19) -0.0049(19)
N4 0.021(2) 0.035(3) 0.020(2) -0.004(2) -0.0025(19) -0.010(2)
O1 0.030(2) 0.039(2) 0.021(2) -0.0097(18) 0.0009(17) -0.0097(17)
O2 0.048(2) 0.016(2) 0.033(2) -0.0053(17) -0.0041(19) -0.0062(16)
O3 0.070(3) 0.016(2) 0.022(2) -0.0008(18) -0.015(2) -0.0015(15)
O4 0.068(3) 0.018(2) 0.030(2) 0.0048(18) -0.028(2) -0.0074(16)
O5 0.113(4) 0.028(3) 0.034(2) -0.024(3) -0.023(3) -0.0009(19)
O6 0.021(2) 0.052(3) 0.026(2) -0.0032(17) -0.0058(17) -0.0170(18)
O7 0.0140(19) 0.036(2) 0.026(2) -0.0013(15) -0.0043(16) -0.0138(16)
O8 0.0164(19) 0.054(3) 0.024(2) 0.0013(17) -0.0044(16) -0.0168(18)
O9 0.015(2) 0.087(3) 0.022(2) 0.005(2) -0.0068(17) -0.010(2)
O10 0.039(2) 0.054(3) 0.032(2) 0.021(2) -0.016(2) -0.023(2)
O1W 0.036(2) 0.034(2) 0.026(2) 0.0018(17) 0.0009(17) -0.0072(17)
O2W 0.066(3) 0.031(2) 0.024(2) -0.005(2) -0.013(2) 0.0016(17)
O3W 0.060(3) 0.132(5) 0.031(3) 0.028(3) -0.015(2) -0.014(3)
O4W 0.139(5) 0.037(3) 0.030(2) -0.031(3) -0.015(3) -0.003(2)

loop_
_atom_type_symbol
_atom_type_description
_atom_type_scat_dispersion_real
_atom_type_scat_dispersion_imag
_atom_type_scat_source
C C 0.0033 0.0016 'International Tables Vol C Tables 4.2.6.8 and 6.1.1.4'
H H 0.0000 0.0000 'International Tables Vol C Tables 4.2.6.8 and 6.1.1.4'
Co Co 0.3494 0.9721 'International Tables Vol C Tables 4.2.6.8 and 6.1.1.4'
Gd Gd -0.1653 3.9035 'International Tables Vol C Tables 4.2.6.8 and 6.1.1.4'
N N 0.0061 0.0033 'International Tables Vol C Tables 4.2.6.8 and 6.1.1.4'
O O 0.0106 0.0060 'International Tables Vol C Tables 4.2.6.8 and 6.1.1.4'

loop_
_geom_angle_atom_site_label_1
_geom_angle_atom_site_label_2
_geom_angle_atom_site_label_3
_geom_angle_site_symmetry_1
_geom_angle_site_symmetry_3
_geom_angle
O1 Co1 O1 2_766 . 180.00(19)
O1 Co1 N4 2_766 2_767 87.68(14)
O1 Co1 N4 . 2_767 92.32(14)
O1 Co1 N4 2_766 1_554 92.32(14)
O1 Co1 N4 . 1_554 87.68(14)
N4 Co1 N4 2_767 1_554 180.0000(10)
O1 Co1 O1W 2_766 . 86.75(14)
O1 Co1 O1W . . 93.25(14)
N4 Co1 O1W 2_767 . 90.98(15)
N4 Co1 O1W 1_554 . 89.02(15)
O1 Co1 O1W 2_766 2_766 93.25(14)
O1 Co1 O1W . 2_766 86.75(14)
N4 Co1 O1W 2_767 2_766 89.02(15)
N4 Co1 O1W 1_554 2_766 90.98(15)
O1W Co1 O1W . 2_766 180.0000(10)
O2 Gd1 O2W . . 82.58(12)
O2 Gd1 O9 . 1_455 91.01(14)
O2W Gd1 O9 . 1_455 138.94(13)
O2 Gd1 O7 . . 81.95(12)
O2W Gd1 O7 . . 139.26(12)
O9 Gd1 O7 1_455 . 78.76(11)
O2 Gd1 O4 . 1_545 154.21(12)
O2W Gd1 O4 . 1_545 120.60(12)
O9 Gd1 O4 1_455 1_545 78.54(13)
O7 Gd1 O4 . 1_545 72.97(12)
O2 Gd1 O3 . 1_545 152.78(12)
O2W Gd1 O3 . 1_545 71.09(12)
O9 Gd1 O3 1_455 1_545 104.19(13)
O7 Gd1 O3 . 1_545 122.72(12)
O4 Gd1 O3 1_545 1_545 52.79(11)
O2 Gd1 O8 . 1_455 85.71(13)
O2W Gd1 O8 . 1_455 85.98(12)
O9 Gd1 O8 1_455 1_455 53.03(11)
O7 Gd1 O8 . 1_455 129.89(11)
O4 Gd1 O8 1_545 1_455 105.71(13)
O3 Gd1 O8 1_545 1_455 85.72(13)
O2 Gd1 O6 . . 84.41(13)
O2W Gd1 O6 . . 87.95(12)
O9 Gd1 O6 1_455 . 131.92(11)
O7 Gd1 O6 . . 53.19(11)
O4 Gd1 O6 1_545 . 85.28(13)
O3 Gd1 O6 1_545 . 100.97(13)
O8 Gd1 O6 1_455 . 169.00(12)
O2 Gd1 C22 . 1_455 87.78(13)
O2W Gd1 C22 . 1_455 112.54(14)
O9 Gd1 C22 1_455 1_455 26.43(13)
O7 Gd1 C22 . 1_455 104.25(13)
O4 Gd1 C22 1_545 1_455 92.60(14)
O3 Gd1 C22 1_545 1_455 95.88(14)
O8 Gd1 C22 1_455 1_455 26.61(12)
O6 Gd1 C22 . 1_455 156.94(13)
O2 Gd1 C7 . 1_545 178.34(13)
O2W Gd1 C7 . 1_545 96.19(13)
O9 Gd1 C7 1_455 1_545 90.65(14)
O7 Gd1 C7 . 1_545 98.34(13)
O4 Gd1 C7 1_545 1_545 26.48(12)
O3 Gd1 C7 1_545 1_545 26.34(12)
O8 Gd1 C7 1_455 1_545 95.32(13)
O6 Gd1 C7 . 1_545 94.44(13)
C22 Gd1 C7 1_455 1_545 93.72(14)
C6 C1 C2 . . 119.9(4)
C6 C1 C8 . . 119.6(4)
C2 C1 C8 . . 120.5(4)
C3 C2 C1 . . 120.2(5)
C3 C2 H2 . . 119.9
C1 C2 H2 . . 119.9
C2 C3 C4 . . 119.5(4)
C2 C3 N1 . . 118.7(4)
C4 C3 N1 . . 121.8(4)
C5 C4 C3 . . 119.7(4)
C5 C4 H4 . . 120.2
C3 C4 H4 . . 120.2
C6 C5 C4 . . 121.2(4)
C6 C5 C7 . . 120.8(4)
C4 C5 C7 . . 118.0(4)
C5 C6 C1 . . 119.5(5)
C5 C6 H6 . . 120.3
C1 C6 H6 . . 120.3
O3 C7 O4 . . 118.8(4)
O3 C7 C5 . . 121.0(4)
O4 C7 C5 . . 120.1(4)
O3 C7 Gd1 . 1_565 59.9(2)
O4 C7 Gd1 . 1_565 59.1(3)
C5 C7 Gd1 . 1_565 177.5(3)
O1 C8 O2 . . 123.9(5)
O1 C8 C1 . . 118.6(4)
O2 C8 C1 . . 117.5(4)
O5 C9 N1 . . 124.3(5)
O5 C9 C10 . . 118.3(5)
N1 C9 C10 . . 117.4(5)
C11 C10 C14 . . 117.2(5)
C11 C10 C9 . . 125.6(5)
C14 C10 C9 . . 117.2(5)
C12 C11 C10 . . 119.3(5)
C12 C11 H11 . . 120.3
C10 C11 H11 . . 120.3
N2 C12 C11 . . 124.1(5)
N2 C12 H12 . . 117.9
C11 C12 H12 . . 117.9
N2 C13 C14 . . 123.2(5)
N2 C13 H13 . . 118.4
C14 C13 H13 . . 118.4
C13 C14 C10 . . 119.2(6)
C13 C14 H14 . . 120.4
C10 C14 H14 . . 120.4
C20 C15 C16 . . 119.9(4)
C20 C15 C21 . . 117.8(4)
C16 C15 C21 . . 122.2(4)
C17 C16 C15 . . 120.2(4)
C17 C16 H16 . . 119.9
C15 C16 H16 . . 119.9
C16 C17 C18 . . 119.5(4)
C16 C17 C22 . . 122.6(4)
C18 C17 C22 . . 117.9(4)
C19 C18 C17 . . 120.3(4)
C19 C18 H18 . . 119.9
C17 C18 H18 . . 119.9
C18 C19 C20 . . 119.4(4)
C18 C19 N3 . . 118.8(4)
C20 C19 N3 . . 121.8(4)
C15 C20 C19 . . 120.6(4)
C15 C20 H20 . . 119.7
C19 C20 H20 . . 119.7
O7 C21 O6 . . 120.2(4)
O7 C21 C15 . . 119.0(4)
O6 C21 C15 . . 120.8(4)
O9 C22 O8 . . 119.4(5)
O9 C22 C17 . . 119.6(4)
O8 C22 C17 . . 121.0(5)
O9 C22 Gd1 . 1_655 57.6(3)
O8 C22 Gd1 . 1_655 61.8(3)
C17 C22 Gd1 . 1_655 176.5(3)
O10 C23 N3 . . 123.3(5)
O10 C23 C24 . . 119.8(5)
N3 C23 C24 . . 116.9(5)
C28 C24 C25 . . 118.8(5)
C28 C24 C23 . . 118.2(5)
C25 C24 C23 . . 122.9(5)
C24 C25 C26 . . 117.7(5)
C24 C25 H25 . . 121.2
C26 C25 H25 . . 121.2
N4 C26 C25 . . 124.0(5)
N4 C26 H26 . . 118.0
C25 C26 H26 . . 118.0
N4 C27 C28 . . 123.6(5)
N4 C27 H27 . . 118.2
C28 C27 H27 . . 118.2
C27 C28 C24 . . 119.2(5)
C27 C28 H28 . . 120.4
C24 C28 H28 . . 120.4
C9 N1 C3 . . 125.7(4)
C9 N1 H1 . . 117.2
C3 N1 H1 . . 117.2
C12 N2 C13 . . 117.0(5)
C23 N3 C19 . . 121.6(4)
C23 N3 H3 . . 119.2
C19 N3 H3 . . 119.2
C26 N4 C27 . . 116.6(4)
C26 N4 Co1 . 1_556 121.8(3)
C27 N4 Co1 . 1_556 121.3(3)
C8 O1 Co1 . . 144.0(3)
C8 O2 Gd1 . . 155.3(3)
C7 O3 Gd1 . 1_565 93.8(3)
C7 O4 Gd1 . 1_565 94.4(3)
C21 O6 Gd1 . . 91.1(3)
C21 O7 Gd1 . . 95.4(3)
C22 O8 Gd1 . 1_655 91.5(3)
C22 O9 Gd1 . 1_655 96.0(3)
Co1 O1W H1WB . . 117.3
Co1 O1W H1WA . . 109.9
H1WB O1W H1WA . . 117.8
Gd1 O2W H2WA . . 105.0
Gd1 O2W H2WB . . 110.8
H2WA O2W H2WB . . 105.6
H3WA O3W H3WB . . 111.2
H4WA O4W H4WB . . 107.9

loop_
_geom_bond_atom_site_label_1
_geom_bond_atom_site_label_2
_geom_bond_site_symmetry_2
_geom_bond_distance
_geom_bond_publ_flag
Co1 O1 2_766 2.083(3) ?
Co1 O1 . 2.083(3) y
Co1 O1W . 2.178(4) y
Co1 O1W 2_766 2.178(4) ?
Co1 N4 2_767 2.159(4) ?
Co1 N4 1_554 2.159(4) y
Gd1 O2 . 2.246(3) y
Gd1 O2W . 2.365(3) y
Gd1 O3 1_545 2.436(3) y
Gd1 O4 1_545 2.420(3) y
Gd1 O6 . 2.487(3) y
Gd1 O7 . 2.408(3) y
Gd1 O8 1_455 2.475(3) y
Gd1 O9 1_455 2.382(3) y
C1 C6 . 1.386(6) ?
C1 C2 . 1.395(6) ?
C1 C8 . 1.505(7) ?
C2 C3 . 1.389(7) ?
C2 H2 . 0.9300 ?
C3 C4 . 1.390(6) ?
C3 N1 . 1.410(6) ?
C4 C5 . 1.385(6) ?
C4 H4 . 0.9300 ?
C5 C6 . 1.378(7) ?
C5 C7 . 1.491(6) ?
C6 H6 . 0.9300 ?
C7 O3 . 1.250(6) ?
C7 O4 . 1.257(5) ?
C8 O1 . 1.246(5) ?
C8 O2 . 1.263(6) ?
C9 O5 . 1.204(6) ?
C9 N1 . 1.345(6) ?
C9 C10 . 1.507(7) ?
C10 C11 . 1.387(7) ?
C10 C14 . 1.390(7) ?
C11 C12 . 1.365(7) ?
C11 H11 . 0.9300 ?
C12 N2 . 1.331(7) ?
C12 H12 . 0.9300 ?
C13 N2 . 1.326(7) ?
C13 C14 . 1.387(7) ?
C13 H13 . 0.9300 ?
C14 H14 . 0.9300 ?
C15 C20 . 1.382(6) ?
C15 C16 . 1.389(6) ?
C15 C21 . 1.492(6) ?
C16 C17 . 1.374(6) ?
C16 H16 . 0.9300 ?
C17 C18 . 1.406(6) ?
C17 C22 . 1.498(7) ?
C18 C19 . 1.380(6) ?
C18 H18 . 0.9300 ?
C19 C20 . 1.384(7) ?
C19 N3 . 1.421(6) ?
C20 H20 . 0.9300 ?
C21 O7 . 1.252(5) ?
C21 O6 . 1.277(5) ?
C22 O9 . 1.256(6) ?
C22 O8 . 1.257(6) ?
C23 O10 . 1.223(6) ?
C23 N3 . 1.352(6) ?
C23 C24 . 1.506(7) ?
C24 C28 . 1.369(7) ?
C24 C25 . 1.387(7) ?
C25 C26 . 1.380(7) ?
C25 H25 . 0.9300 ?
C26 N4 . 1.331(6) ?
C26 H26 . 0.9300 ?
C27 N4 . 1.340(6) ?
C27 C28 . 1.361(7) ?
C27 H27 . 0.9300 ?
C28 H28 . 0.9300 ?
N1 H1 . 0.8600 ?
N3 H3 . 0.8600 ?
N4 Co1 1_556 2.159(4) ?
O3 Gd1 1_565 2.436(3) ?
O4 Gd1 1_565 2.420(3) ?
O8 Gd1 1_655 2.475(3) ?
O9 Gd1 1_655 2.382(3) ?
O1W H1WB . 0.8501 ?
O1W H1WA . 0.8200 ?
O2W H2WA . 0.8500 ?
O2W H2WB . 0.8499 ?
O3W H3WA . 0.8515 ?
O3W H3WB . 0.8500 ?
O4W H4WA . 0.8501 ?
O4W H4WB . 0.8501 ?

loop_
_geom_hbond_atom_site_label_D
_geom_hbond_atom_site_label_H
_geom_hbond_atom_site_label_A
_geom_hbond_site_symmetry_A
_geom_hbond_distance_DH
_geom_hbond_distance_HA
_geom_hbond_distance_DA
_geom_hbond_angle_DHA
N1 H1 O4W 2_667 0.86 2.16 2.999(6) 166
N3 H3 O4 2_767 0.86 2.15 2.942(6) 152
O1W H1WA O6 2_766 0.82 2.25 2.992(5) 151
O1W H1WB O3W 2_666 0.85 2.03 2.753(6) 143
O2W H2WA O3W 2_656 0.85 2.40 3.130(6) 144
O2W H2WB N2 1_554 0.85 1.92 2.676(6) 147
O3W H3WA O3 2_666 0.85 1.91 2.737(6) 163
O3W H3WB O8 1_455 0.85 1.97 2.781(6) 160
O4W H4WA O9 1_465 0.85 2.26 3.097(6) 170
O4W H4WB O9 2_767 0.85 2.18 3.028(6) 172

loop_
_geom_torsion_atom_site_label_1
_geom_torsion_atom_site_label_2
_geom_torsion_atom_site_label_3
_geom_torsion_atom_site_label_4
_geom_torsion_site_symmetry_1
_geom_torsion_site_symmetry_4
_geom_torsion
C6 C1 C2 C3 . . -3.2(7)
C8 C1 C2 C3 . . 173.3(4)
C1 C2 C3 C4 . . 3.2(7)
C1 C2 C3 N1 . . -176.9(4)
C2 C3 C4 C5 . . -1.0(7)
N1 C3 C4 C5 . . 179.2(4)
C3 C4 C5 C6 . . -1.3(7)
C3 C4 C5 C7 . . -179.2(4)
C4 C5 C6 C1 . . 1.3(7)
C7 C5 C6 C1 . . 179.2(4)
C2 C1 C6 C5 . . 0.9(7)
C8 C1 C6 C5 . . -175.7(4)
C6 C5 C7 O3 . . 18.9(7)
C4 C5 C7 O3 . . -163.2(5)
C6 C5 C7 O4 . . -159.9(5)
C4 C5 C7 O4 . . 18.0(7)
C6 C1 C8 O1 . . 27.7(7)
C2 C1 C8 O1 . . -148.9(5)
C6 C1 C8 O2 . . -151.9(5)
C2 C1 C8 O2 . . 31.5(7)
O5 C9 C10 C11 . . -165.6(5)
N1 C9 C10 C11 . . 14.5(8)
O5 C9 C10 C14 . . 11.8(8)
N1 C9 C10 C14 . . -168.1(5)
C14 C10 C11 C12 . . -1.3(8)
C9 C10 C11 C12 . . 176.1(5)
C10 C11 C12 N2 . . 0.4(9)
N2 C13 C14 C10 . . 0.4(9)
C11 C10 C14 C13 . . 0.9(8)
C9 C10 C14 C13 . . -176.7(5)
C20 C15 C16 C17 . . 1.5(7)
C21 C15 C16 C17 . . -178.6(5)
C15 C16 C17 C18 . . -1.8(7)
C15 C16 C17 C22 . . -179.9(4)
C16 C17 C18 C19 . . -0.4(7)
C22 C17 C18 C19 . . 177.8(4)
C17 C18 C19 C20 . . 2.8(7)
C17 C18 C19 N3 . . -175.6(4)
C16 C15 C20 C19 . . 1.0(7)
C21 C15 C20 C19 . . -178.9(5)
C18 C19 C20 C15 . . -3.2(8)
N3 C19 C20 C15 . . 175.2(4)
C20 C15 C21 O7 . . -5.5(7)
C16 C15 C21 O7 . . 174.6(4)
C20 C15 C21 O6 . . 173.8(4)
C16 C15 C21 O6 . . -6.1(7)
C16 C17 C22 O9 . . -167.4(5)
C18 C17 C22 O9 . . 14.5(7)
C16 C17 C22 O8 . . 13.5(7)
C18 C17 C22 O8 . . -164.7(5)
O10 C23 C24 C28 . . -41.3(7)
N3 C23 C24 C28 . . 136.4(5)
O10 C23 C24 C25 . . 134.8(6)
N3 C23 C24 C25 . . -47.5(7)
C28 C24 C25 C26 . . -1.5(7)
C23 C24 C25 C26 . . -177.5(5)
C24 C25 C26 N4 . . -1.8(8)
N4 C27 C28 C24 . . -2.0(8)
C25 C24 C28 C27 . . 3.3(8)
C23 C24 C28 C27 . . 179.5(5)
O5 C9 N1 C3 . . 4.4(9)
C10 C9 N1 C3 . . -175.7(4)
C2 C3 N1 C9 . . 162.1(5)
C4 C3 N1 C9 . . -18.1(7)
C11 C12 N2 C13 . . 0.8(9)
C14 C13 N2 C12 . . -1.2(9)
O10 C23 N3 C19 . . 5.8(8)
C24 C23 N3 C19 . . -171.8(4)
C18 C19 N3 C23 . . 132.4(5)
C20 C19 N3 C23 . . -45.9(7)
C25 C26 N4 C27 . . 3.1(7)
C25 C26 N4 Co1 . 1_556 -169.8(4)
C28 C27 N4 C26 . . -1.1(8)
C28 C27 N4 Co1 . 1_556 171.8(4)
O2 C8 O1 Co1 . . -118.9(5)
C1 C8 O1 Co1 . . 61.6(7)
N4 Co1 O1 C8 2_767 . -31.5(6)
N4 Co1 O1 C8 1_554 . 148.5(6)
O1W Co1 O1 C8 . . -122.6(6)
O1W Co1 O1 C8 2_766 . 57.4(6)
O1 C8 O2 Gd1 . . 75.0(10)
C1 C8 O2 Gd1 . . -105.4(8)
O2W Gd1 O2 C8 . . -92.6(8)
O9 Gd1 O2 C8 1_455 . 128.1(8)
O7 Gd1 O2 C8 . . 49.6(8)
O4 Gd1 O2 C8 1_545 . 62.9(9)
O3 Gd1 O2 C8 1_545 . -107.1(8)
O8 Gd1 O2 C8 1_455 . -179.1(8)
O6 Gd1 O2 C8 . . -4.0(8)
C22 Gd1 O2 C8 1_455 . 154.3(8)
O4 C7 O3 Gd1 . 1_565 -4.0(5)
C5 C7 O3 Gd1 . 1_565 177.2(4)
O3 C7 O4 Gd1 . 1_565 4.0(5)
C5 C7 O4 Gd1 . 1_565 -177.2(4)
O7 C21 O6 Gd1 . . -3.4(5)
C15 C21 O6 Gd1 . . 177.4(4)
O2 Gd1 O6 C21 . . 86.0(3)
O2W Gd1 O6 C21 . . 168.7(3)
O9 Gd1 O6 C21 1_455 . -0.3(4)
O7 Gd1 O6 C21 . . 1.9(3)
O4 Gd1 O6 C21 1_545 . -70.3(3)
O3 Gd1 O6 C21 1_545 . -121.0(3)
O8 Gd1 O6 C21 1_455 . 112.2(6)
C22 Gd1 O6 C21 1_455 . 15.2(5)
C7 Gd1 O6 C21 1_545 . -95.2(3)
O6 C21 O7 Gd1 . . 3.5(5)
C15 C21 O7 Gd1 . . -177.2(4)
O2 Gd1 O7 C21 . . -91.0(3)
O2W Gd1 O7 C21 . . -22.3(4)
O9 Gd1 O7 C21 1_455 . 176.4(3)
O4 Gd1 O7 C21 1_545 . 95.1(3)
O3 Gd1 O7 C21 1_545 . 76.6(3)
O8 Gd1 O7 C21 1_455 . -168.4(3)
O6 Gd1 O7 C21 . . -1.9(3)
C22 Gd1 O7 C21 1_455 . -176.6(3)
C7 Gd1 O7 C21 1_545 . 87.4(3)
O9 C22 O8 Gd1 . 1_655 -1.6(5)
C17 C22 O8 Gd1 . 1_655 177.6(4)
O8 C22 O9 Gd1 . 1_655 1.6(5)
C17 C22 O9 Gd1 . 1_655 -177.5(4)
